data_4303244
loop_
_publ_author_name
'Marta Mameli'
'M. Carla Aragoni'
'Massimiliano Arca'
'Marta Atzori'
'Andrea Bencini'
'Carla Bazzicalupi'
'Alexander J. Blake'
'Claudia Caltagirone'
'Francesco A. Devillanova'
'Alessandra Garau'
'Michael B. Hursthouse'
'Francesco Isaia'
'Vito Lippolis'
'Barbara Valtancoli'

_publ_section_title
;
Synthesis and Coordination Properties of Quinoline Pendant Arm Derivatives
of [9]aneN3 and [9]aneN2S as Fluorescent Zinc Sensors
;
_journal_name_full 'Inorganic Chemistry'
_journal_page_first 9236
_journal_page_last 9249
_journal_paper_doi 10.1021/ic901012w
_journal_volume 48
_journal_year 2009
_chemical_formula_sum 'C38 H39 Cl2 N7 O8 Pb'
_chemical_formula_weight 999.85
_chemical_name_systematic
;
 ?
;
_space_group_IT_number 2
_symmetry_cell_setting triclinic
_symmetry_space_group_name_Hall '-P 1'
_symmetry_space_group_name_H-M 'P -1'
_atom_sites_solution_hydrogens geom
_atom_sites_solution_primary direct
_atom_sites_solution_secondary difmap
_audit_creation_method SHELXL-97
_cell_angle_alpha 89.962(9)
_cell_angle_beta 104.557(9)
_cell_angle_gamma 116.83(1)
_cell_formula_units_Z 2
_cell_length_a 10.365(1)
_cell_length_b 10.980(1)
_cell_length_c 20.099(2)
_cell_measurement_reflns_used 3359
_cell_measurement_temperature 298
_cell_measurement_theta_max 27.4828
_cell_measurement_theta_min 3.7524
_cell_volume 1958.7(4)
_computing_cell_refinement
;
CrysAlis RED, Oxford Diffraction Ltd.,
Version 1.171.32.5 (release 08-05-2007 CrysAlis171 .NET)
(compiled May  8 2007,13:10:02)
;
_computing_data_collection
;
CrysAlis CCD, Oxford Diffraction Ltd.,
Version 1.171.32.5 (release 08-05-2007 CrysAlis171 .NET)
(compiled May  8 2007,13:10:02)
;
_computing_data_reduction
;
CrysAlis RED, Oxford Diffraction Ltd.,
Version 1.171.32.5 (release 08-05-2007 CrysAlis171 .NET)
(compiled May  8 2007,13:10:02)
;
_computing_molecular_graphics 'ORTEP3 Ver. 1.01\b (Farrugia, 1997)'
_computing_publication_material 'PARST93 (Nardelli, 1993)'
_computing_structure_refinement 'SHELXL-97 (Sheldrick, 1997)'
_computing_structure_solution 'SIR97 (Altomare 1997)'
_diffrn_ambient_temperature 298
_diffrn_detector_area_resol_mean 16.4547
_diffrn_measured_fraction_theta_full 0.990
_diffrn_measured_fraction_theta_max 0.830
_diffrn_measurement_device_type CCD
_diffrn_measurement_method 'omega scan'
_diffrn_radiation_monochromator graphite
_diffrn_radiation_source 'fine-focus sealed tube'
_diffrn_radiation_type MoK\a
_diffrn_radiation_wavelength 0.71073
_diffrn_reflns_av_R_equivalents 0.0468
_diffrn_reflns_av_sigmaI/netI 0.0702
_diffrn_reflns_limit_h_max 13
_diffrn_reflns_limit_h_min -13
_diffrn_reflns_limit_k_max 13
_diffrn_reflns_limit_k_min -14
_diffrn_reflns_limit_l_max 23
_diffrn_reflns_limit_l_min -25
_diffrn_reflns_number 14873
_diffrn_reflns_theta_full 25.00
_diffrn_reflns_theta_max 27.52
_diffrn_reflns_theta_min 3.76
_diffrn_standards_interval_count infinity
_diffrn_standards_interval_time infinity
_diffrn_standards_number 0
_exptl_absorpt_coefficient_mu 4.504
_exptl_absorpt_correction_T_max 0.637
_exptl_absorpt_correction_T_min 0.349
_exptl_absorpt_correction_type multi-scan
_exptl_absorpt_process_details
;
CrysAlis RED, Oxford Diffraction Ltd.,
Version 1.171.32.29 (release 10-06-2008 CrysAlis171 .NET)
(compiled Jun 10 2008,16:49:55)
Empirical absorption correction using spherical harmonics,
 implemented in SCALE3 ABSPACK scaling algorithm.
;
_exptl_crystal_colour colourless
_exptl_crystal_density_diffrn 1.695
_exptl_crystal_density_method 'not measured'
_exptl_crystal_description prismatic
_exptl_crystal_F_000 992
_exptl_crystal_size_max 0.3
_exptl_crystal_size_mid 0.15
_exptl_crystal_size_min 0.1
_refine_diff_density_max 0.798
_refine_diff_density_min -1.217
_refine_diff_density_rms 0.113
_refine_ls_extinction_method none
_refine_ls_goodness_of_fit_ref 0.946
_refine_ls_hydrogen_treatment constr
_refine_ls_matrix_type full
_refine_ls_number_parameters 506
_refine_ls_number_reflns 7508
_refine_ls_number_restraints 0
_refine_ls_restrained_S_all 0.946
_refine_ls_R_factor_all 0.0564
_refine_ls_R_factor_gt 0.0405
_refine_ls_shift/su_max 0.002
_refine_ls_shift/su_mean 0.000
_refine_ls_structure_factor_coef Fsqd
_refine_ls_weighting_details 'calc w=1/[\s^2^(Fo^2^)+(0.0485P)^2^+0.0000P] where P=(Fo^2^+2Fc^2^)/3'
_refine_ls_weighting_scheme calc
_refine_ls_wR_factor_gt 0.0882
_refine_ls_wR_factor_ref 0.0915
_reflns_number_gt 5814
_reflns_number_total 7508
_reflns_threshold_expression >2sigma(I)
_cod_data_source_file ic901012w_si_002_05.cif
_cod_data_source_block PbL1
_cod_original_cell_volume 1958.7(3)
_cod_database_code 4303244

loop_
_symmetry_equiv_pos_as_xyz
'x, y, z'
'-x, -y, -z'

loop_
_atom_site_label
_atom_site_type_symbol
_atom_site_fract_x
_atom_site_fract_y
_atom_site_fract_z
_atom_site_U_iso_or_equiv
_atom_site_adp_type
_atom_site_occupancy
_atom_site_symmetry_multiplicity
_atom_site_calc_flag
_atom_site_refinement_flags
_atom_site_disorder_assembly
_atom_site_disorder_group
Pb Pb 0.04747(2) -0.17201(2) 0.248680(11) 0.04148(9) Uani 1 1 d . . .
N2 N -0.1025(5) -0.4598(5) 0.2362(3) 0.0532(13) Uani 1 1 d . . .
C11 C -0.1316(7) -0.5039(6) 0.2934(4) 0.0552(16) Uani 1 1 d . . .
C12 C -0.2258(8) -0.6424(7) 0.2962(4) 0.0673(19) Uani 1 1 d . . .
H12 H -0.2416 -0.6729 0.3380 0.081 Uiso 1 1 calc R . .
C13 C -0.2931(8) -0.7307(7) 0.2369(5) 0.078(2) Uani 1 1 d . . .
H13 H -0.3585 -0.8225 0.2378 0.094 Uiso 1 1 calc R . .
C14 C -0.2666(7) -0.6870(6) 0.1746(4) 0.0624(18) Uani 1 1 d . . .
C15 C -0.3342(9) -0.7747(8) 0.1103(5) 0.088(3) Uani 1 1 d . . .
H15 H -0.3994 -0.8677 0.1085 0.106 Uiso 1 1 calc R . .
C16 C -0.3033(10) -0.7225(9) 0.0516(5) 0.092(3) Uani 1 1 d . . .
H16 H -0.3508 -0.7789 0.0092 0.110 Uiso 1 1 calc R . .
C17 C -0.2010(9) -0.5853(8) 0.0547(4) 0.085(2) Uani 1 1 d . . .
H17 H -0.1770 -0.5514 0.0147 0.101 Uiso 1 1 calc R . .
C18 C -0.1360(9) -0.5005(7) 0.1150(4) 0.075(2) Uani 1 1 d . . .
H18 H -0.0688 -0.4084 0.1160 0.089 Uiso 1 1 calc R . .
C19 C -0.1681(7) -0.5490(6) 0.1759(3) 0.0546(16) Uani 1 1 d . . .
N5 N -0.0235(6) -0.0348(5) 0.1369(3) 0.0558(13) Uani 1 1 d . . .
C39 C 0.0698(8) 0.0759(7) 0.1101(3) 0.0580(17) Uani 1 1 d . . .
C38 C 0.2236(8) 0.1349(7) 0.1383(4) 0.0676(18) Uani 1 1 d . . .
H38 H 0.2644 0.0973 0.1738 0.081 Uiso 1 1 calc R . .
C37 C 0.3177(9) 0.2501(9) 0.1139(4) 0.086(2) Uani 1 1 d . . .
H37 H 0.4214 0.2919 0.1337 0.104 Uiso 1 1 calc R . .
C36 C 0.2540(12) 0.3031(9) 0.0588(5) 0.092(3) Uani 1 1 d . . .
H36 H 0.3168 0.3806 0.0424 0.110 Uiso 1 1 calc R . .
C34 C 0.0075(9) 0.1291(7) 0.0534(3) 0.0636(18) Uani 1 1 d . . .
C33 C -0.1492(9) 0.0644(9) 0.0251(4) 0.075(2) Uani 1 1 d . . .
H33 H -0.1927 0.0960 -0.0125 0.091 Uiso 1 1 calc R . .
C32 C -0.2362(8) -0.0428(8) 0.0522(3) 0.0645(18) Uani 1 1 d . . .
H32 H -0.3403 -0.0868 0.0332 0.077 Uiso 1 1 calc R . .
C31 C -0.1689(7) -0.0892(7) 0.1102(3) 0.0567(16) Uani 1 1 d . . .
N3 N 0.3019(5) -0.0322(5) 0.3543(2) 0.0461(11) Uani 1 1 d . . .
C21 C 0.3307(6) 0.0977(6) 0.3658(3) 0.0470(14) Uani 1 1 d . . .
C22 C 0.4733(7) 0.2016(6) 0.4034(3) 0.0585(16) Uani 1 1 d . . .
H22 H 0.4899 0.2918 0.4105 0.070 Uiso 1 1 calc R . .
C23 C 0.5865(7) 0.1697(8) 0.4291(3) 0.0641(19) Uani 1 1 d . . .
H23 H 0.6813 0.2380 0.4538 0.077 Uiso 1 1 calc R . .
C29 C 0.4147(6) -0.0657(7) 0.3821(3) 0.0495(15) Uani 1 1 d . . .
C28 C 0.3836(8) -0.2050(7) 0.3742(3) 0.0618(17) Uani 1 1 d . . .
H28 H 0.2880 -0.2716 0.3492 0.074 Uiso 1 1 calc R . .
C27 C 0.4907(8) -0.2427(8) 0.4024(4) 0.0689(19) Uani 1 1 d . . .
H27 H 0.4670 -0.3352 0.3981 0.083 Uiso 1 1 calc R . .
C26 C 0.6352(9) -0.1450(10) 0.4375(3) 0.073(2) Uani 1 1 d . . .
H26 H 0.7082 -0.1722 0.4562 0.088 Uiso 1 1 calc R . .
C24 C 0.5604(7) 0.0338(7) 0.4185(3) 0.0542(16) Uani 1 1 d . . .
C10 C -0.0612(7) -0.3984(6) 0.3572(3) 0.0569(16) Uani 1 1 d . . .
H10A H -0.1094 -0.4380 0.3930 0.068 Uiso 1 1 calc R . .
H10B H 0.0449 -0.3734 0.3747 0.068 Uiso 1 1 calc R . .
C30 C -0.2674(7) -0.2079(7) 0.1419(3) 0.0598(17) Uani 1 1 d . . .
H30A H -0.3692 -0.2190 0.1281 0.072 Uiso 1 1 calc R . .
H30B H -0.2708 -0.2918 0.1243 0.072 Uiso 1 1 calc R . .
C20 C 0.2063(7) 0.1322(6) 0.3337(3) 0.0536(15) Uani 1 1 d . . .
H20A H 0.2158 0.2065 0.3638 0.064 Uiso 1 1 calc R . .
H20B H 0.2198 0.1661 0.2900 0.064 Uiso 1 1 calc R . .
N7 N -0.2124(5) -0.1870(5) 0.2178(2) 0.0473(11) Uani 1 1 d . . .
N1 N -0.0776(5) -0.2738(5) 0.3410(2) 0.0452(11) Uani 1 1 d . . .
C2 C 0.0085(7) -0.1659(6) 0.4013(3) 0.0556(16) Uani 1 1 d . . .
H2A H 0.1103 -0.1546 0.4169 0.067 Uiso 1 1 calc R . .
H2B H -0.0374 -0.1957 0.4388 0.067 Uiso 1 1 calc R . .
C3 C 0.0159(7) -0.0279(7) 0.3859(3) 0.0567(16) Uani 1 1 d . . .
H3A H -0.0807 -0.0327 0.3841 0.068 Uiso 1 1 calc R . .
H3B H 0.0909 0.0415 0.4241 0.068 Uiso 1 1 calc R . .
C5 C -0.0571(7) 0.0569(6) 0.2774(3) 0.0557(16) Uani 1 1 d . . .
H5A H -0.0196 0.1005 0.2395 0.067 Uiso 1 1 calc R . .
H5B H -0.0646 0.1243 0.3052 0.067 Uiso 1 1 calc R . .
C6 C -0.2130(7) -0.0627(6) 0.2476(3) 0.0581(16) Uani 1 1 d . . .
H6A H -0.2634 -0.0876 0.2839 0.070 Uiso 1 1 calc R . .
H6B H -0.2708 -0.0333 0.2116 0.070 Uiso 1 1 calc R . .
N4 N 0.0527(5) 0.0178(5) 0.3205(2) 0.0457(11) Uani 1 1 d . . .
C8 C -0.3067(6) -0.3120(6) 0.2453(3) 0.0545(16) Uani 1 1 d . . .
H8A H -0.3171 -0.3925 0.2199 0.065 Uiso 1 1 calc R . .
H8B H -0.4065 -0.3198 0.2376 0.065 Uiso 1 1 calc R . .
C9 C -0.2414(6) -0.3094(7) 0.3211(3) 0.0576(16) Uani 1 1 d . . .
H9A H -0.2979 -0.3991 0.3343 0.069 Uiso 1 1 calc R . .
H9B H -0.2537 -0.2427 0.3470 0.069 Uiso 1 1 calc R . .
C35 C 0.1067(12) 0.2451(9) 0.0297(5) 0.093(3) Uani 1 1 d . . .
H35 H 0.0683 0.2820 -0.0070 0.112 Uiso 1 1 calc R . .
C25 C 0.6711(7) -0.0095(9) 0.4448(3) 0.0660(19) Uani 1 1 d . . .
H25 H 0.7694 0.0555 0.4673 0.079 Uiso 1 1 calc R . .
Cl1 Cl -0.34417(19) 0.1795(2) -0.15458(10) 0.0709(5) Uani 1 1 d . . .
O11 O -0.4330(6) 0.1027(6) -0.1137(3) 0.113(2) Uani 1 1 d . . .
O12 O -0.1937(6) 0.2193(7) -0.1240(3) 0.119(2) Uani 1 1 d . . .
O13 O -0.3891(11) 0.0893(14) -0.2157(4) 0.227(6) Uani 1 1 d . . .
O14 O -0.3720(10) 0.2824(10) -0.1701(8) 0.269(7) Uani 1 1 d . . .
Cl2 Cl 0.1439(3) -0.60480(19) 0.44881(9) 0.0746(5) Uani 1 1 d . . .
O21 O 0.1558(9) -0.5714(7) 0.3829(3) 0.133(3) Uani 1 1 d . . .
O22 O -0.0042(12) -0.7014(11) 0.4412(5) 0.256(7) Uani 1 1 d . . .
O23 O 0.1793(11) -0.4932(8) 0.4899(5) 0.184(4) Uani 1 1 d . . .
O24 O 0.2180(15) -0.6679(13) 0.4771(5) 0.230(5) Uani 1 1 d . . .
C40 C 0.1696(10) -0.5629(9) 0.2245(5) 0.109(3) Uani 1 1 d . . .
H40A H 0.1152 -0.6270 0.1828 0.164 Uiso 1 1 calc R . .
H40B H 0.1897 -0.4719 0.2138 0.164 Uiso 1 1 calc R . .
H40C H 0.1105 -0.5880 0.2569 0.164 Uiso 1 1 calc R . .
C41 C 0.3097(11) -0.5654(8) 0.2546(5) 0.084(2) Uani 1 1 d . . .
N8 N 0.4173(9) -0.5690(8) 0.2781(5) 0.110(3) Uani 1 1 d . . .

loop_
_atom_site_aniso_label
_atom_site_aniso_U_11
_atom_site_aniso_U_22
_atom_site_aniso_U_33
_atom_site_aniso_U_23
_atom_site_aniso_U_13
_atom_site_aniso_U_12
Pb 0.04347(13) 0.04161(13) 0.03884(14) 0.00658(9) 0.01106(9) 0.01967(10)
N2 0.057(3) 0.041(3) 0.050(3) 0.004(3) 0.008(3) 0.017(2)
C11 0.049(4) 0.053(4) 0.067(5) 0.020(3) 0.016(3) 0.027(3)
C12 0.076(5) 0.056(4) 0.079(5) 0.031(4) 0.034(4) 0.032(4)
C13 0.071(5) 0.039(4) 0.114(7) 0.012(4) 0.033(5) 0.014(4)
C14 0.060(4) 0.040(4) 0.090(5) 0.015(4) 0.027(4) 0.023(3)
C15 0.079(5) 0.050(5) 0.116(8) -0.019(5) 0.016(5) 0.019(4)
C16 0.095(6) 0.080(6) 0.089(7) -0.024(5) 0.005(5) 0.042(5)
C17 0.102(6) 0.070(5) 0.074(6) -0.008(4) 0.022(5) 0.036(5)
C18 0.093(6) 0.053(4) 0.065(5) -0.001(4) 0.023(4) 0.023(4)
C19 0.057(4) 0.046(4) 0.062(4) 0.004(3) 0.019(3) 0.024(3)
N5 0.061(3) 0.062(3) 0.052(3) 0.018(3) 0.016(3) 0.035(3)
C39 0.074(5) 0.075(5) 0.043(4) 0.014(3) 0.021(3) 0.048(4)
C38 0.075(5) 0.074(5) 0.066(5) 0.018(4) 0.032(4) 0.039(4)
C37 0.079(5) 0.094(6) 0.093(6) 0.019(5) 0.040(5) 0.039(5)
C36 0.124(8) 0.077(6) 0.100(7) 0.044(5) 0.066(6) 0.050(6)
C34 0.089(5) 0.076(5) 0.053(4) 0.026(4) 0.034(4) 0.054(4)
C33 0.100(6) 0.104(6) 0.052(4) 0.029(4) 0.022(4) 0.073(5)
C32 0.071(5) 0.082(5) 0.054(4) 0.016(4) 0.012(4) 0.051(4)
C31 0.062(4) 0.069(4) 0.043(4) 0.005(3) 0.007(3) 0.037(4)
N3 0.046(3) 0.042(3) 0.043(3) -0.004(2) 0.008(2) 0.016(2)
C21 0.045(3) 0.050(4) 0.035(3) -0.004(3) 0.011(3) 0.014(3)
C22 0.062(4) 0.050(4) 0.044(4) -0.001(3) 0.013(3) 0.011(3)
C23 0.048(4) 0.075(5) 0.039(4) -0.004(3) 0.006(3) 0.007(3)
C29 0.042(3) 0.068(4) 0.035(3) 0.004(3) 0.011(3) 0.022(3)
C28 0.061(4) 0.063(4) 0.065(4) 0.003(3) 0.019(3) 0.032(4)
C27 0.079(5) 0.079(5) 0.067(5) 0.021(4) 0.028(4) 0.049(4)
C26 0.073(5) 0.120(7) 0.050(4) 0.018(4) 0.022(4) 0.062(5)
C24 0.050(4) 0.073(5) 0.032(3) 0.006(3) 0.014(3) 0.022(3)
C10 0.057(4) 0.064(4) 0.050(4) 0.025(3) 0.014(3) 0.028(3)
C30 0.059(4) 0.068(4) 0.049(4) 0.006(3) 0.004(3) 0.032(4)
C20 0.056(4) 0.048(4) 0.053(4) 0.002(3) 0.015(3) 0.021(3)
N7 0.045(3) 0.050(3) 0.037(3) 0.002(2) 0.002(2) 0.019(2)
N1 0.044(3) 0.049(3) 0.036(3) 0.007(2) 0.009(2) 0.017(2)
C2 0.063(4) 0.068(4) 0.037(3) 0.013(3) 0.018(3) 0.029(3)
C3 0.056(4) 0.064(4) 0.049(4) 0.001(3) 0.019(3) 0.024(3)
C5 0.066(4) 0.050(4) 0.058(4) 0.002(3) 0.016(3) 0.033(3)
C6 0.062(4) 0.064(4) 0.062(4) 0.011(3) 0.016(3) 0.041(4)
N4 0.044(3) 0.047(3) 0.046(3) -0.002(2) 0.014(2) 0.020(2)
C8 0.047(3) 0.063(4) 0.056(4) 0.017(3) 0.013(3) 0.028(3)
C9 0.044(3) 0.066(4) 0.058(4) 0.013(3) 0.018(3) 0.020(3)
C35 0.132(8) 0.103(7) 0.086(6) 0.051(5) 0.056(6) 0.076(7)
C25 0.044(4) 0.101(6) 0.040(4) 0.003(4) 0.001(3) 0.029(4)
Cl1 0.0620(11) 0.0891(13) 0.0708(12) 0.0365(10) 0.0244(9) 0.0401(10)
O11 0.097(4) 0.108(5) 0.122(5) 0.037(4) 0.060(4) 0.024(3)
O12 0.057(3) 0.161(6) 0.121(5) 0.043(4) 0.019(3) 0.039(4)
O13 0.174(9) 0.381(16) 0.080(5) -0.040(8) 0.023(6) 0.097(10)
O14 0.171(8) 0.176(9) 0.55(2) 0.239(12) 0.160(11) 0.124(7)
Cl2 0.1242(17) 0.0576(11) 0.0627(11) 0.0191(9) 0.0371(11) 0.0541(12)
O21 0.203(7) 0.136(6) 0.103(5) 0.065(4) 0.084(5) 0.093(6)
O22 0.210(10) 0.205(10) 0.146(8) 0.071(7) 0.030(7) -0.067(8)
O23 0.260(10) 0.097(5) 0.195(8) -0.029(5) 0.114(8) 0.059(6)
O24 0.351(15) 0.319(14) 0.181(9) 0.097(9) 0.079(9) 0.291(13)
C40 0.104(7) 0.088(6) 0.138(9) 0.026(6) 0.049(7) 0.039(6)
C41 0.078(6) 0.051(4) 0.109(7) 0.018(4) 0.038(6) 0.013(5)
N8 0.086(6) 0.083(5) 0.129(7) 0.025(5) 0.035(5) 0.011(5)

loop_
_atom_type_symbol
_atom_type_description
_atom_type_scat_dispersion_real
_atom_type_scat_dispersion_imag
_atom_type_scat_source
C C 0.0033 0.0016 'International Tables Vol C Tables 4.2.6.8 and 6.1.1.4'
H H 0.0000 0.0000 'International Tables Vol C Tables 4.2.6.8 and 6.1.1.4'
N N 0.0061 0.0033 'International Tables Vol C Tables 4.2.6.8 and 6.1.1.4'
O O 0.0106 0.0060 'International Tables Vol C Tables 4.2.6.8 and 6.1.1.4'
Cl Cl 0.1484 0.1585 'International Tables Vol C Tables 4.2.6.8 and 6.1.1.4'
Pb Pb -3.3944 10.1111 'International Tables Vol C Tables 4.2.6.8 and 6.1.1.4'

loop_
_geom_angle_atom_site_label_1
_geom_angle_atom_site_label_2
_geom_angle_atom_site_label_3
_geom_angle
_geom_angle_site_symmetry_1
_geom_angle_site_symmetry_3
_geom_angle_publ_flag
N1 Pb N4 71.69(15) . . ?
N1 Pb N7 70.48(14) . . ?
N4 Pb N7 70.36(15) . . ?
N1 Pb N3 85.79(14) . . ?
N4 Pb N3 64.69(14) . . ?
N7 Pb N3 133.85(14) . . ?
C11 N2 C19 120.0(5) . . ?
N2 C11 C12 121.9(6) . . ?
N2 C11 C10 117.2(5) . . ?
C12 C11 C10 120.9(6) . . ?
C13 C12 C11 118.6(7) . . ?
C12 C13 C14 121.1(6) . . ?
C13 C14 C19 117.3(7) . . ?
C13 C14 C15 123.9(7) . . ?
C19 C14 C15 118.8(7) . . ?
C16 C15 C14 119.9(7) . . ?
C15 C16 C17 120.1(8) . . ?
C18 C17 C16 120.8(8) . . ?
C17 C18 C19 120.8(7) . . ?
N2 C19 C18 119.5(6) . . ?
N2 C19 C14 121.0(6) . . ?
C18 C19 C14 119.5(6) . . ?
C31 N5 C39 119.4(5) . . ?
N5 C39 C38 119.9(6) . . ?
N5 C39 C34 120.1(6) . . ?
C38 C39 C34 120.0(6) . . ?
C39 C38 C37 120.2(7) . . ?
C38 C37 C36 119.0(8) . . ?
C35 C36 C37 121.5(8) . . ?
C35 C34 C33 123.7(7) . . ?
C35 C34 C39 118.0(7) . . ?
C33 C34 C39 118.3(6) . . ?
C32 C33 C34 120.0(6) . . ?
C33 C32 C31 119.6(7) . . ?
N5 C31 C32 122.5(6) . . ?
N5 C31 C30 117.9(5) . . ?
C32 C31 C30 119.5(6) . . ?
C21 N3 C29 118.2(5) . . ?
C21 N3 Pb 110.4(3) . . ?
C29 N3 Pb 129.0(4) . . ?
N3 C21 C22 122.4(6) . . ?
N3 C21 C20 117.2(5) . . ?
C22 C21 C20 120.4(6) . . ?
C23 C22 C21 119.6(6) . . ?
C22 C23 C24 119.8(6) . . ?
N3 C29 C24 122.1(6) . . ?
N3 C29 C28 119.2(5) . . ?
C24 C29 C28 118.8(6) . . ?
C27 C28 C29 120.9(7) . . ?
C28 C27 C26 120.6(7) . . ?
C25 C26 C27 120.4(7) . . ?
C23 C24 C29 117.8(6) . . ?
C23 C24 C25 123.7(6) . . ?
C29 C24 C25 118.5(7) . . ?
N1 C10 C11 110.9(5) . . ?
N7 C30 C31 112.0(5) . . ?
N4 C20 C21 115.3(5) . . ?
C30 N7 C8 109.3(5) . . ?
C30 N7 C6 111.2(5) . . ?
C8 N7 C6 110.8(5) . . ?
C30 N7 Pb 106.9(3) . . ?
C8 N7 Pb 105.3(3) . . ?
C6 N7 Pb 113.1(3) . . ?
C2 N1 C10 109.9(4) . . ?
C2 N1 C9 111.0(5) . . ?
C10 N1 C9 109.6(4) . . ?
C2 N1 Pb 104.0(3) . . ?
C10 N1 Pb 109.2(3) . . ?
C9 N1 Pb 113.0(3) . . ?
N1 C2 C3 113.2(5) . . ?
N4 C3 C2 115.5(5) . . ?
N4 C5 C6 114.0(5) . . ?
N7 C6 C5 113.6(5) . . ?
C5 N4 C20 110.0(5) . . ?
C5 N4 C3 111.7(5) . . ?
C20 N4 C3 111.8(5) . . ?
C5 N4 Pb 106.8(3) . . ?
C20 N4 Pb 105.4(3) . . ?
C3 N4 Pb 110.8(3) . . ?
N7 C8 C9 112.5(5) . . ?
C8 C9 N1 113.9(5) . . ?
C36 C35 C34 121.2(8) . . ?
C26 C25 C24 120.7(6) . . ?
O14 Cl1 O12 113.5(6) . . ?
O14 Cl1 O11 109.3(6) . . ?
O12 Cl1 O11 111.6(4) . . ?
O14 Cl1 O13 109.6(8) . . ?
O12 Cl1 O13 107.1(5) . . ?
O11 Cl1 O13 105.5(5) . . ?
O24 Cl2 O23 111.3(7) . . ?
O24 Cl2 O22 102.8(8) . . ?
O23 Cl2 O22 110.2(7) . . ?
O24 Cl2 O21 115.0(6) . . ?
O23 Cl2 O21 110.0(5) . . ?
O22 Cl2 O21 107.1(5) . . ?
N8 C41 C40 179.2(10) . . ?

loop_
_geom_bond_atom_site_label_1
_geom_bond_atom_site_label_2
_geom_bond_distance
_geom_bond_site_symmetry_2
_geom_bond_publ_flag
Pb N1 2.505(4) . ?
Pb N4 2.508(4) . ?
Pb N7 2.536(4) . ?
Pb N3 2.712(4) . ?
N2 C11 1.299(8) . ?
N2 C19 1.370(7) . ?
C11 C12 1.398(8) . ?
C11 C10 1.512(9) . ?
C12 C13 1.348(10) . ?
C13 C14 1.389(10) . ?
C14 C19 1.388(8) . ?
C14 C15 1.423(10) . ?
C15 C16 1.360(11) . ?
C16 C17 1.386(10) . ?
C17 C18 1.347(10) . ?
C18 C19 1.391(9) . ?
N5 C31 1.302(7) . ?
N5 C39 1.379(8) . ?
C39 C38 1.377(9) . ?
C39 C34 1.424(9) . ?
C38 C37 1.384(10) . ?
C37 C36 1.407(11) . ?
C36 C35 1.323(12) . ?
C34 C35 1.403(10) . ?
C34 C33 1.400(10) . ?
C33 C32 1.335(10) . ?
C32 C31 1.420(8) . ?
C31 C30 1.507(9) . ?
N3 C21 1.326(7) . ?
N3 C29 1.369(7) . ?
C21 C22 1.405(8) . ?
C21 C20 1.499(8) . ?
C22 C23 1.354(9) . ?
C23 C24 1.397(9) . ?
C29 C24 1.402(8) . ?
C29 C28 1.413(9) . ?
C28 C27 1.350(9) . ?
C27 C26 1.382(10) . ?
C26 C25 1.359(10) . ?
C24 C25 1.418(9) . ?
C10 N1 1.480(7) . ?
C30 N7 1.466(7) . ?
C20 N4 1.472(7) . ?
N7 C8 1.484(7) . ?
N7 C6 1.495(7) . ?
N1 C2 1.473(7) . ?
N1 C9 1.502(7) . ?
C2 C3 1.519(8) . ?
C3 N4 1.484(7) . ?
C5 N4 1.475(7) . ?
C5 C6 1.515(8) . ?
C8 C9 1.498(8) . ?
Cl1 O14 1.306(7) . ?
Cl1 O12 1.380(5) . ?
Cl1 O11 1.384(5) . ?
Cl1 O13 1.416(9) . ?
Cl2 O24 1.287(8) . ?
Cl2 O23 1.327(7) . ?
Cl2 O22 1.385(9) . ?
Cl2 O21 1.394(6) . ?
C40 C41 1.439(12) . ?
C41 N8 1.115(11) . ?
